data_1572844
loop_
_publ_author_name
'Balayan, Kajal'
'Sharma, Himanshu'
'Vanka, Kumar'
'Gonnade, Rajesh G.'
'Sen, Sakya S.'

_publ_section_title
;
 Uncovering diverse reactivity of NHCs with diazoalkane: C-H activation,
 C[double bond, length as m-dash]C bond formation, and access to
 N-heterocyclic methylenehydrazine.
;
_journal_issue 44
_journal_name_full 'Chemical science'
_journal_page_first 18387
_journal_page_last 18394
_journal_paper_doi 10.1039/d4sc05740f
_journal_volume 15
_journal_year 2024
_chemical_formula_moiety 'C32 H50 N4 Si'
_chemical_formula_sum 'C32 H50 N4 Si'
_chemical_formula_weight 518.85
_space_group_crystal_system triclinic
_space_group_IT_number 2
_space_group_name_Hall '-P 1'
_space_group_name_H-M_alt 'P -1'
_atom_sites_solution_hydrogens geom
_audit_creation_method SHELXL-2018/3
_audit_update_record
;
2024-04-10 deposited with the CCDC.	2024-10-07 downloaded from the CCDC.
;
_cell_angle_alpha 102.647(4)
_cell_angle_beta 102.612(4)
_cell_angle_gamma 109.020(4)
_cell_formula_units_Z 4
_cell_length_a 12.2095(15)
_cell_length_b 16.906(2)
_cell_length_c 17.394(2)
_cell_measurement_reflns_used 9996
_cell_measurement_temperature 100(2)
_cell_measurement_theta_max 29.92
_cell_measurement_theta_min 2.50
_cell_volume 3144.4(7)
_computing_cell_refinement 'SAINT (Bruker, 2016)'
_computing_data_collection 'APEX3 (Bruker, 2016)'
_computing_data_reduction 'SAINT (Bruker, 2016)'
_computing_molecular_graphics 'Bruker SHELXTL, Mercury 2020.20'
_computing_publication_material 'Bruker SHELXTL'
_computing_structure_refinement 'SHELXL-2018/3 (Sheldrick, 2018)'
_computing_structure_solution 'SHELXT 2014/5 (Sheldrick, 2014)'
_diffrn_ambient_temperature 100(2)
_diffrn_detector 'Photon II CPAD Area Detector'
_diffrn_detector_area_resol_mean 7.39
_diffrn_measured_fraction_theta_full 0.988
_diffrn_measured_fraction_theta_max 0.990
_diffrn_measurement_device '\k-geometry diffractometer'
_diffrn_measurement_device_type 'Bruker D8 VENTURE Kappa Duo PHOTON II CPAD'
_diffrn_measurement_method '\f and \w scans'
_diffrn_radiation_monochromator 'multilayer mirrors'
_diffrn_radiation_type MoK\a
_diffrn_radiation_wavelength 0.71073
_diffrn_reflns_av_R_equivalents 0.0569
_diffrn_reflns_av_unetI/netI 0.0480
_diffrn_reflns_Laue_measured_fraction_full 0.988
_diffrn_reflns_Laue_measured_fraction_max 0.990
_diffrn_reflns_limit_h_max 15
_diffrn_reflns_limit_h_min -16
_diffrn_reflns_limit_k_max 22
_diffrn_reflns_limit_k_min -20
_diffrn_reflns_limit_l_max 22
_diffrn_reflns_limit_l_min -22
_diffrn_reflns_number 64237
_diffrn_reflns_point_group_measured_fraction_full 0.988
_diffrn_reflns_point_group_measured_fraction_max 0.990
_diffrn_reflns_theta_full 25.242
_diffrn_reflns_theta_max 27.999
_diffrn_reflns_theta_min 2.113
_diffrn_source 'micro-focus sealed tube'
_diffrn_source_type 'Incoatech I\mS HB'
_exptl_absorpt_coefficient_mu 0.100
_exptl_absorpt_correction_T_max 0.1553
_exptl_absorpt_correction_T_min 0.1122
_exptl_absorpt_correction_type multi-scan
_exptl_absorpt_process_details
;
 SADABS 2016/2: Krause, L., Herbst-Irmer, R., Sheldrick G.M. & Stalke D.,
 J. Appl. Cryst. 48 (2015) 3-10
;
_exptl_crystal_colour yellow
_exptl_crystal_density_diffrn 1.096
_exptl_crystal_description plate
_exptl_crystal_F_000 1136
_exptl_crystal_size_max 0.350
_exptl_crystal_size_mid 0.220
_exptl_crystal_size_min 0.120
_refine_diff_density_max 0.826
_refine_diff_density_min -0.405
_refine_diff_density_rms 0.090
_refine_ls_extinction_method none
_refine_ls_goodness_of_fit_ref 1.060
_refine_ls_hydrogen_treatment constr
_refine_ls_matrix_type full
_refine_ls_number_parameters 716
_refine_ls_number_reflns 15012
_refine_ls_number_restraints 12
_refine_ls_restrained_S_all 1.060
_refine_ls_R_factor_all 0.0872
_refine_ls_R_factor_gt 0.0752
_refine_ls_shift/su_max 0.000
_refine_ls_shift/su_mean 0.000
_refine_ls_structure_factor_coef Fsqd
_refine_ls_weighting_details 'w=1/[\s^2^(Fo^2^)+(0.0915P)^2^+8.6655P] where P=(Fo^2^+2Fc^2^)/3'
_refine_ls_weighting_scheme calc
_refine_ls_wR_factor_gt 0.2307
_refine_ls_wR_factor_ref 0.2392
_reflns_Friedel_coverage 0.000
_reflns_number_gt 12501
_reflns_number_total 15012
_reflns_threshold_expression 'I > 2\s(I)'
_cod_data_source_file d4sc05740f2.cif
_cod_data_source_block mo_KB_6TMSCHN2_1_0m_a
_cod_depositor_comments 'Adding full bibliography for 1572840--1572853.cif.'
_cod_original_cell_volume 3144.5(7)
_cod_database_code 1572844
_shelx_shelxl_version_number 2018/3
_shelx_space_group_comment
;
The symmetry employed for this shelxl refinement is uniquely defined
by the following loop, which should always be used as a source of
symmetry information in preference to the above space-group names.
They are only intended as comments.
;
_shelx_estimated_absorpt_t_min 0.966
_shelx_estimated_absorpt_t_max 0.988

loop_
_space_group_symop_operation_xyz
'x, y, z'
'-x, -y, -z'

loop_
_atom_site_label
_atom_site_type_symbol
_atom_site_fract_x
_atom_site_fract_y
_atom_site_fract_z
_atom_site_U_iso_or_equiv
_atom_site_adp_type
_atom_site_occupancy
_atom_site_site_symmetry_order
_atom_site_calc_flag
_atom_site_refinement_flags_posn
_atom_site_refinement_flags_adp
_atom_site_refinement_flags_occupancy
_atom_site_disorder_assembly
_atom_site_disorder_group
Si1 Si 0.78674(7) 0.68259(6) 0.94958(5) 0.0262(2) Uani 1 1 d . . . . .
Si2 Si 0.32799(7) 0.17803(5) 0.35944(5) 0.01914(17) Uani 1 1 d . . . . .
N1 N 1.2400(2) 0.78761(15) 0.92279(14) 0.0173(4) Uani 1 1 d . . . . .
N2 N 1.1994(2) 0.80163(15) 0.78984(14) 0.0170(4) Uani 1 1 d . . . . .
N3 N 1.0364(2) 0.74923(15) 0.83318(14) 0.0184(5) Uani 1 1 d . . . . .
N4 N 0.9912(2) 0.74147(16) 0.89906(15) 0.0201(5) Uani 1 1 d . . . . .
N5 N 0.3166(2) 0.33401(15) 0.71834(14) 0.0165(4) Uani 1 1 d . . . . .
N6 N 0.4315(2) 0.25213(16) 0.68894(15) 0.0201(5) Uani 1 1 d . . . . .
N7 N 0.3136(2) 0.29136(15) 0.58441(14) 0.0174(4) Uani 1 1 d . . . . .
N8 N 0.3310(2) 0.23254(15) 0.52299(14) 0.0174(4) Uani 1 1 d . . . . .
C1 C 1.1552(2) 0.77814(16) 0.85150(16) 0.0153(5) Uani 1 1 d . . . . .
C2 C 1.3718(2) 0.8256(2) 0.93073(17) 0.0214(6) Uani 1 1 d . . . . .
H2A H 1.419562 0.812053 0.976059 0.026 Uiso 1 1 calc R U . . .
H2B H 1.400926 0.890487 0.944422 0.026 Uiso 1 1 calc R U . . .
C3 C 1.3896(3) 0.7872(2) 0.85038(19) 0.0234(6) Uani 1 1 d . . . . .
H3A H 1.357726 0.722138 0.835277 0.028 Uiso 1 1 calc R U . . .
H3B H 1.477542 0.809449 0.855696 0.028 Uiso 1 1 calc R U . . .
C4 C 1.3214(3) 0.8144(2) 0.78456(18) 0.0218(6) Uani 1 1 d . . . . .
H4A H 1.367290 0.877217 0.791796 0.026 Uiso 1 1 calc R U . . .
H4B H 1.314859 0.778987 0.729005 0.026 Uiso 1 1 calc R U . . .
C5 C 1.1275(2) 0.82685(18) 0.73020(17) 0.0173(5) Uani 1 1 d . . . . .
C6 C 1.1281(3) 0.91202(18) 0.75317(17) 0.0197(5) Uani 1 1 d . . . . .
C7 C 1.0641(3) 0.9378(2) 0.69334(19) 0.0243(6) Uani 1 1 d . . . . .
H7 H 1.062809 0.994953 0.707890 0.029 Uiso 1 1 calc R U . . .
C8 C 1.0025(3) 0.8812(2) 0.61298(19) 0.0256(6) Uani 1 1 d . . . . .
H8 H 0.960177 0.899751 0.572637 0.031 Uiso 1 1 calc R U . . .
C9 C 1.0028(3) 0.7976(2) 0.59173(18) 0.0236(6) Uani 1 1 d . . . . .
H9 H 0.959535 0.758932 0.536713 0.028 Uiso 1 1 calc R U . . .
C10 C 1.0653(3) 0.76883(18) 0.64931(17) 0.0194(5) Uani 1 1 d . . . . .
C11 C 1.0621(3) 0.67591(19) 0.62479(19) 0.0248(6) Uani 1 1 d . . . . .
H11 H 1.106583 0.666280 0.675121 0.030 Uiso 1 1 calc R U . . .
C12 C 1.1267(4) 0.6645(3) 0.5589(2) 0.0372(8) Uani 1 1 d . . . . .
H12A H 1.124486 0.604471 0.544022 0.056 Uiso 1 1 calc R U . . .
H12B H 1.211728 0.706967 0.581317 0.056 Uiso 1 1 calc R U . . .
H12C H 1.085007 0.674653 0.509424 0.056 Uiso 1 1 calc R U . . .
C13 C 0.9301(4) 0.6081(2) 0.5928(3) 0.0425(9) Uani 1 1 d . . . . .
H13A H 0.929448 0.548562 0.578509 0.064 Uiso 1 1 calc R U . . .
H13B H 0.885262 0.616702 0.543371 0.064 Uiso 1 1 calc R U . . .
H13C H 0.891259 0.615809 0.635993 0.064 Uiso 1 1 calc R U . . .
C14 C 1.1908(3) 0.97453(19) 0.84129(18) 0.0231(6) Uani 1 1 d . . . . .
H14 H 1.238066 0.947217 0.873209 0.028 Uiso 1 1 calc R U . . .
C15 C 1.2810(3) 1.0639(2) 0.8447(2) 0.0364(8) Uani 1 1 d . . . . .
H15A H 1.325312 1.100006 0.902710 0.055 Uiso 1 1 calc R U . . .
H15B H 1.236359 1.094043 0.817165 0.055 Uiso 1 1 calc R U . . .
H15C H 1.339153 1.054824 0.816350 0.055 Uiso 1 1 calc R U . . .
C16 C 1.0961(3) 0.9860(2) 0.8828(2) 0.0315(7) Uani 1 1 d . . . . .
H16A H 1.137535 1.022261 0.941065 0.047 Uiso 1 1 calc R U . . .
H16B H 1.039508 0.928036 0.879901 0.047 Uiso 1 1 calc R U . . .
H16C H 1.050573 1.014876 0.854091 0.047 Uiso 1 1 calc R U . . .
C17 C 1.2164(2) 0.76164(18) 0.99322(17) 0.0185(5) Uani 1 1 d . . . . .
C18 C 1.2322(2) 0.82765(18) 1.06508(17) 0.0187(5) Uani 1 1 d . . . . .
C19 C 1.2322(3) 0.8063(2) 1.13727(18) 0.0230(6) Uani 1 1 d . . . . .
H19 H 1.244422 0.850442 1.186442 0.028 Uiso 1 1 calc R U . . .
C20 C 1.2147(3) 0.7217(2) 1.13930(18) 0.0256(6) Uani 1 1 d . . . . .
H20 H 1.216756 0.708319 1.189741 0.031 Uiso 1 1 calc R U . . .
C21 C 1.1943(3) 0.6565(2) 1.06711(19) 0.0251(6) Uani 1 1 d . . . . .
H21 H 1.179064 0.598012 1.068223 0.030 Uiso 1 1 calc R U . . .
C22 C 1.1957(3) 0.67530(19) 0.99303(18) 0.0214(5) Uani 1 1 d . . . . .
C23 C 1.1728(3) 0.60232(19) 0.91537(18) 0.0247(6) Uani 1 1 d . . . . .
H23 H 1.167783 0.627032 0.868079 0.030 Uiso 1 1 calc R U . . .
C24 C 1.0512(3) 0.5254(2) 0.8952(2) 0.0387(8) Uani 1 1 d . . . . .
H24A H 1.036932 0.480627 0.843474 0.058 Uiso 1 1 calc R U . . .
H24B H 0.985149 0.546638 0.888883 0.058 Uiso 1 1 calc R U . . .
H24C H 1.053658 0.499464 0.940462 0.058 Uiso 1 1 calc R U . . .
C25 C 1.2775(4) 0.5709(2) 0.9224(2) 0.0351(7) Uani 1 1 d . . . . .
H25A H 1.261744 0.526225 0.870224 0.053 Uiso 1 1 calc R U . . .
H25B H 1.283701 0.545283 0.967785 0.053 Uiso 1 1 calc R U . . .
H25C H 1.354061 0.620944 0.933778 0.053 Uiso 1 1 calc R U . . .
C26 C 1.2447(3) 0.91945(19) 1.06240(18) 0.0233(6) Uani 1 1 d . . . . .
H26 H 1.238658 0.919920 1.004242 0.028 Uiso 1 1 calc R U . . .
C27 C 1.1399(3) 0.9408(2) 1.0839(2) 0.0311(7) Uani 1 1 d . . . . .
H27A H 1.149276 0.999910 1.081532 0.047 Uiso 1 1 calc R U . . .
H27B H 1.141633 0.938473 1.139963 0.047 Uiso 1 1 calc R U . . .
H27C H 1.061793 0.897474 1.043961 0.047 Uiso 1 1 calc R U . . .
C28 C 1.3676(3) 0.9904(2) 1.1191(2) 0.0381(8) Uani 1 1 d . . . . .
H28A H 1.375017 1.047199 1.110874 0.057 Uiso 1 1 calc R U . . .
H28B H 1.433503 0.974899 1.105878 0.057 Uiso 1 1 calc R U . . .
H28C H 1.373376 0.994697 1.177092 0.057 Uiso 1 1 calc R U . . .
C29 C 0.8747(3) 0.69884(19) 0.87536(18) 0.0203(5) Uani 1 1 d . . . . .
H29 H 0.831802 0.674687 0.817568 0.024 Uiso 1 1 calc R U . . .
C30 C 0.6975(4) 0.7545(3) 0.9491(3) 0.0449(10) Uani 1 1 d . . . . .
H30A H 0.645159 0.742802 0.984190 0.067 Uiso 1 1 calc R U . . .
H30B H 0.646769 0.741693 0.892215 0.067 Uiso 1 1 calc R U . . .
H30C H 0.753935 0.816599 0.970654 0.067 Uiso 1 1 calc R U . . .
C31 C 0.6770(3) 0.5648(2) 0.9106(2) 0.0354(8) Uani 1 1 d . . . . .
H31A H 0.620945 0.555912 0.943514 0.053 Uiso 1 1 calc R U . . .
H31B H 0.722098 0.526685 0.915542 0.053 Uiso 1 1 calc R U . . .
H31C H 0.630314 0.549943 0.852231 0.053 Uiso 1 1 calc R U . . .
C32 C 0.8891(4) 0.7077(3) 1.0550(2) 0.0534(12) Uani 1 1 d . . . . .
H32A H 0.840357 0.695220 1.092043 0.080 Uiso 1 1 calc R U . . .
H32B H 0.944295 0.770088 1.075714 0.080 Uiso 1 1 calc R U . . .
H32C H 0.937003 0.671130 1.053017 0.080 Uiso 1 1 calc R U . . .
C33 C 0.3559(2) 0.29074(16) 0.66020(16) 0.0155(5) Uani 1 1 d . . . . .
C34 C 0.3833(17) 0.3659(14) 0.8073(14) 0.024(4) Uani 0.6 1 d . U P A 1
H34A H 0.325764 0.343688 0.837335 0.029 Uiso 0.6 1 calc R U P A 1
H34B H 0.414708 0.431067 0.826797 0.029 Uiso 0.6 1 calc R U P A 1
C35 C 0.4876(4) 0.3385(3) 0.8291(3) 0.0197(9) Uani 0.6 1 d . . P A 1
H35A H 0.507770 0.339680 0.887737 0.024 Uiso 0.6 1 calc R U P A 1
H35B H 0.560704 0.378646 0.820956 0.024 Uiso 0.6 1 calc R U P A 1
C36 C 0.4472(6) 0.2463(4) 0.7722(4) 0.0186(11) Uani 0.6 1 d . . P A 1
H36A H 0.509579 0.222026 0.787228 0.022 Uiso 0.6 1 calc R U P A 1
H36B H 0.369434 0.207453 0.776120 0.022 Uiso 0.6 1 calc R U P A 1
C34' C 0.370(2) 0.3644(17) 0.8093(17) 0.014(4) Uani 0.4 1 d . U P A 2
H34C H 0.307880 0.371581 0.835836 0.016 Uiso 0.4 1 calc R U P A 2
H34D H 0.439823 0.421792 0.828171 0.016 Uiso 0.4 1 calc R U P A 2
C35' C 0.4114(7) 0.2931(5) 0.8325(4) 0.0214(14) Uani 0.4 1 d . . P A 2
H35C H 0.454928 0.312570 0.892735 0.026 Uiso 0.4 1 calc R U P A 2
H35D H 0.340123 0.237139 0.818319 0.026 Uiso 0.4 1 calc R U P A 2
C36' C 0.4958(9) 0.2806(7) 0.7829(6) 0.0248(19) Uani 0.4 1 d . . P A 2
H36C H 0.524835 0.235354 0.795829 0.030 Uiso 0.4 1 calc R U P A 2
H36D H 0.567835 0.336605 0.799348 0.030 Uiso 0.4 1 calc R U P A 2
C37 C 0.5084(2) 0.22706(19) 0.64513(17) 0.0189(5) Uani 1 1 d . . . . .
C38 C 0.4915(3) 0.13771(19) 0.62235(17) 0.0203(5) Uani 1 1 d . . . . .
C39 C 0.5712(3) 0.1141(2) 0.58473(19) 0.0252(6) Uani 1 1 d . . . . .
H39 H 0.562645 0.054343 0.569656 0.030 Uiso 1 1 calc R U . . .
C40 C 0.6626(3) 0.1763(2) 0.5691(2) 0.0278(6) Uani 1 1 d . . . . .
H40 H 0.714583 0.158792 0.542135 0.033 Uiso 1 1 calc R U . . .
C41 C 0.6784(3) 0.2640(2) 0.59256(18) 0.0241(6) Uani 1 1 d . . . . .
H41 H 0.740992 0.305994 0.581109 0.029 Uiso 1 1 calc R U . . .
C42 C 0.6038(3) 0.29187(19) 0.63285(17) 0.0200(5) Uani 1 1 d . . . . .
C43 C 0.6285(3) 0.38935(19) 0.66064(19) 0.0219(6) Uani 1 1 d . . . . .
H43 H 0.563645 0.396450 0.684590 0.026 Uiso 1 1 calc R U . . .
C44 C 0.7521(3) 0.4413(2) 0.7288(2) 0.0285(6) Uani 1 1 d . . . . .
H44A H 0.766949 0.504054 0.745442 0.043 Uiso 1 1 calc R U . . .
H44B H 0.816979 0.432885 0.707646 0.043 Uiso 1 1 calc R U . . .
H44C H 0.751362 0.420053 0.776870 0.043 Uiso 1 1 calc R U . . .
C45 C 0.6231(3) 0.4266(2) 0.5879(2) 0.0320(7) Uani 1 1 d . . . . .
H45A H 0.637016 0.489079 0.607799 0.048 Uiso 1 1 calc R U . . .
H45B H 0.542637 0.394114 0.545845 0.048 Uiso 1 1 calc R U . . .
H45C H 0.686205 0.420613 0.563405 0.048 Uiso 1 1 calc R U . . .
C46 C 0.3858(3) 0.0678(2) 0.6337(2) 0.0253(6) Uani 1 1 d . . . . .
H46 H 0.361302 0.098237 0.679056 0.030 Uiso 1 1 calc R U . . .
C47 C 0.2754(3) 0.0268(2) 0.5555(2) 0.0313(7) Uani 1 1 d . . . . .
H47A H 0.205885 -0.012978 0.566315 0.047 Uiso 1 1 calc R U . . .
H47B H 0.294672 -0.006483 0.510440 0.047 Uiso 1 1 calc R U . . .
H47C H 0.254607 0.073464 0.539471 0.047 Uiso 1 1 calc R U . . .
C48 C 0.4188(4) -0.0042(3) 0.6600(3) 0.0399(8) Uani 1 1 d . . . . .
H48A H 0.348193 -0.045345 0.668647 0.060 Uiso 1 1 calc R U . . .
H48B H 0.487303 0.022591 0.711681 0.060 Uiso 1 1 calc R U . . .
H48C H 0.441937 -0.036185 0.616381 0.060 Uiso 1 1 calc R U . . .
C49 C 0.2222(2) 0.36520(18) 0.69288(16) 0.0177(5) Uani 1 1 d . . . . .
C50 C 0.2530(3) 0.44804(18) 0.68054(17) 0.0201(5) Uani 1 1 d . . . . .
C51 C 0.1614(3) 0.4803(2) 0.66586(19) 0.0266(6) Uani 1 1 d . . . . .
H51 H 0.179586 0.535909 0.656722 0.032 Uiso 1 1 calc R U . . .
C52 C 0.0448(3) 0.4326(2) 0.6644(2) 0.0302(7) Uani 1 1 d . . . . .
H52 H -0.015679 0.456461 0.656195 0.036 Uiso 1 1 calc R U . . .
C53 C 0.0153(3) 0.3500(2) 0.67491(19) 0.0274(6) Uani 1 1 d . . . . .
H53 H -0.065832 0.317206 0.672413 0.033 Uiso 1 1 calc R U . . .
C54 C 0.1032(3) 0.31444(19) 0.68905(17) 0.0211(5) Uani 1 1 d . . . . .
C55 C 0.0703(3) 0.2224(2) 0.69742(18) 0.0244(6) Uani 1 1 d . . . . .
H55 H 0.141968 0.222956 0.738724 0.029 Uiso 1 1 calc R U . . .
C56 C -0.0397(3) 0.1925(2) 0.7278(2) 0.0337(7) Uani 1 1 d . . . . .
H56A H -0.048688 0.136741 0.739087 0.050 Uiso 1 1 calc R U . . .
H56B H -0.113482 0.184016 0.685154 0.050 Uiso 1 1 calc R U . . .
H56C H -0.027726 0.237356 0.778841 0.050 Uiso 1 1 calc R U . . .
C57 C 0.0477(3) 0.1560(2) 0.6152(2) 0.0277(6) Uani 1 1 d . . . . .
H57A H 0.035888 0.098338 0.622785 0.042 Uiso 1 1 calc R U . . .
H57B H 0.118033 0.175441 0.595380 0.042 Uiso 1 1 calc R U . . .
H57C H -0.025543 0.151215 0.574393 0.042 Uiso 1 1 calc R U . . .
C58 C 0.3795(3) 0.50099(18) 0.67981(18) 0.0220(6) Uani 1 1 d . . . . .
H58 H 0.432532 0.468362 0.693176 0.026 Uiso 1 1 calc R U . . .
C59 C 0.4368(3) 0.5925(2) 0.7453(2) 0.0317(7) Uani 1 1 d . . . . .
H59A H 0.520473 0.622887 0.745769 0.048 Uiso 1 1 calc R U . . .
H59B H 0.437832 0.586083 0.800056 0.048 Uiso 1 1 calc R U . . .
H59C H 0.388621 0.626818 0.731800 0.048 Uiso 1 1 calc R U . . .
C60 C 0.3766(3) 0.5103(2) 0.5939(2) 0.0279(6) Uani 1 1 d . . . . .
H60A H 0.459778 0.541824 0.594164 0.042 Uiso 1 1 calc R U . . .
H60B H 0.326600 0.543377 0.579990 0.042 Uiso 1 1 calc R U . . .
H60C H 0.341381 0.451656 0.552517 0.042 Uiso 1 1 calc R U . . .
C61 C 0.3124(3) 0.24722(18) 0.45292(17) 0.0196(5) Uani 1 1 d . . . . .
H61 H 0.289907 0.295153 0.448370 0.024 Uiso 1 1 calc R U . . .
C62 C 0.4923(3) 0.2149(2) 0.3651(2) 0.0297(7) Uani 1 1 d . . . . .
H62A H 0.499742 0.180899 0.314526 0.045 Uiso 1 1 calc R U . . .
H62B H 0.538394 0.205454 0.413456 0.045 Uiso 1 1 calc R U . . .
H62C H 0.524880 0.277699 0.370306 0.045 Uiso 1 1 calc R U . . .
C63 C 0.2412(3) 0.1968(2) 0.2677(2) 0.0330(7) Uani 1 1 d . . . . .
H63A H 0.242921 0.159128 0.216790 0.049 Uiso 1 1 calc R U . . .
H63B H 0.278646 0.258761 0.270903 0.049 Uiso 1 1 calc R U . . .
H63C H 0.156515 0.182420 0.267218 0.049 Uiso 1 1 calc R U . . .
C64 C 0.2702(3) 0.0597(2) 0.3519(2) 0.0313(7) Uani 1 1 d . . . . .
H64A H 0.277965 0.025304 0.301675 0.047 Uiso 1 1 calc R U . . .
H64B H 0.184258 0.039281 0.349456 0.047 Uiso 1 1 calc R U . . .
H64C H 0.317990 0.051908 0.400760 0.047 Uiso 1 1 calc R U . . .

loop_
_atom_site_aniso_label
_atom_site_aniso_U_11
_atom_site_aniso_U_22
_atom_site_aniso_U_33
_atom_site_aniso_U_23
_atom_site_aniso_U_13
_atom_site_aniso_U_12
Si1 0.0162(4) 0.0366(5) 0.0201(4) 0.0076(3) 0.0067(3) 0.0037(3)
Si2 0.0217(4) 0.0223(4) 0.0161(4) 0.0071(3) 0.0079(3) 0.0100(3)
N1 0.0129(10) 0.0245(11) 0.0153(11) 0.0089(9) 0.0057(8) 0.0056(9)
N2 0.0149(10) 0.0230(11) 0.0168(11) 0.0097(9) 0.0066(9) 0.0088(9)
N3 0.0169(11) 0.0221(11) 0.0177(11) 0.0083(9) 0.0069(9) 0.0070(9)
N4 0.0174(11) 0.0271(12) 0.0178(11) 0.0095(9) 0.0079(9) 0.0080(9)
N5 0.0158(10) 0.0200(11) 0.0153(10) 0.0052(8) 0.0050(8) 0.0092(9)
N6 0.0233(12) 0.0273(12) 0.0209(12) 0.0133(10) 0.0109(10) 0.0172(10)
N7 0.0176(11) 0.0189(10) 0.0171(11) 0.0051(9) 0.0057(9) 0.0091(9)
N8 0.0169(11) 0.0202(11) 0.0171(11) 0.0055(9) 0.0075(9) 0.0086(9)
C1 0.0158(12) 0.0157(11) 0.0158(12) 0.0059(9) 0.0059(10) 0.0067(9)
C2 0.0135(12) 0.0321(15) 0.0187(13) 0.0132(11) 0.0024(10) 0.0073(11)
C3 0.0195(13) 0.0304(15) 0.0273(15) 0.0145(12) 0.0109(11) 0.0126(12)
C4 0.0171(13) 0.0314(15) 0.0222(14) 0.0123(12) 0.0106(11) 0.0107(11)
C5 0.0178(12) 0.0220(13) 0.0170(12) 0.0110(10) 0.0082(10) 0.0091(10)
C6 0.0208(13) 0.0220(13) 0.0194(13) 0.0091(11) 0.0088(11) 0.0089(11)
C7 0.0292(15) 0.0250(14) 0.0265(15) 0.0134(12) 0.0123(12) 0.0148(12)
C8 0.0272(15) 0.0342(16) 0.0237(14) 0.0179(12) 0.0098(12) 0.0153(13)
C9 0.0238(14) 0.0290(15) 0.0182(13) 0.0102(11) 0.0053(11) 0.0096(12)
C10 0.0197(13) 0.0211(13) 0.0192(13) 0.0083(10) 0.0077(11) 0.0079(10)
C11 0.0292(15) 0.0224(14) 0.0217(14) 0.0057(11) 0.0039(12) 0.0123(12)
C12 0.051(2) 0.0429(19) 0.0234(16) 0.0066(14) 0.0103(15) 0.0289(18)
C13 0.041(2) 0.0231(16) 0.046(2) 0.0070(15) -0.0005(17) 0.0032(15)
C14 0.0289(15) 0.0211(13) 0.0204(14) 0.0067(11) 0.0095(12) 0.0101(12)
C15 0.041(2) 0.0257(16) 0.0366(19) 0.0069(14) 0.0158(16) 0.0049(14)
C16 0.0377(18) 0.0338(17) 0.0267(16) 0.0071(13) 0.0171(14) 0.0157(14)
C17 0.0156(12) 0.0251(13) 0.0151(12) 0.0104(10) 0.0039(10) 0.0065(10)
C18 0.0124(12) 0.0216(13) 0.0209(13) 0.0076(10) 0.0036(10) 0.0057(10)
C19 0.0214(14) 0.0295(15) 0.0183(13) 0.0077(11) 0.0064(11) 0.0098(12)
C20 0.0293(15) 0.0342(16) 0.0186(14) 0.0142(12) 0.0099(12) 0.0134(13)
C21 0.0284(15) 0.0270(14) 0.0241(15) 0.0134(12) 0.0109(12) 0.0110(12)
C22 0.0198(13) 0.0243(13) 0.0205(13) 0.0081(11) 0.0070(11) 0.0081(11)
C23 0.0320(16) 0.0230(14) 0.0203(14) 0.0091(11) 0.0097(12) 0.0097(12)
C24 0.0382(19) 0.0305(17) 0.0316(18) 0.0000(14) 0.0091(15) 0.0017(15)
C25 0.045(2) 0.0351(17) 0.0338(18) 0.0129(14) 0.0169(15) 0.0219(16)
C26 0.0268(15) 0.0230(13) 0.0208(14) 0.0069(11) 0.0088(11) 0.0101(12)
C27 0.0377(18) 0.0352(17) 0.0285(16) 0.0108(13) 0.0140(14) 0.0213(15)
C28 0.0336(18) 0.0284(17) 0.041(2) 0.0083(15) 0.0058(15) 0.0038(14)
C29 0.0161(12) 0.0263(14) 0.0195(13) 0.0100(11) 0.0055(10) 0.0077(11)
C30 0.0348(19) 0.041(2) 0.050(2) -0.0039(17) 0.0196(17) 0.0110(16)
C31 0.0277(16) 0.0372(18) 0.0391(19) 0.0184(15) 0.0125(14) 0.0046(14)
C32 0.0302(19) 0.087(3) 0.0211(17) 0.0208(19) 0.0050(14) -0.004(2)
C33 0.0136(11) 0.0148(11) 0.0185(12) 0.0062(9) 0.0064(10) 0.0045(9)
C34 0.023(5) 0.029(5) 0.019(4) 0.004(3) 0.008(3) 0.011(3)
C35 0.018(2) 0.023(2) 0.015(2) 0.0045(17) 0.0032(17) 0.0072(19)
C36 0.023(3) 0.021(3) 0.017(3) 0.011(2) 0.008(2) 0.012(2)
C34' 0.015(5) 0.017(5) 0.011(5) 0.004(3) -0.001(3) 0.013(4)
C35' 0.022(4) 0.029(4) 0.018(3) 0.011(3) 0.008(3) 0.012(3)
C36' 0.021(5) 0.030(5) 0.019(4) 0.006(4) 0.005(4) 0.008(4)
C37 0.0163(12) 0.0260(13) 0.0193(13) 0.0091(11) 0.0060(10) 0.0128(11)
C38 0.0197(13) 0.0258(14) 0.0184(13) 0.0076(11) 0.0048(10) 0.0127(11)
C39 0.0250(14) 0.0276(14) 0.0249(15) 0.0058(12) 0.0069(12) 0.0149(12)
C40 0.0222(14) 0.0368(17) 0.0271(15) 0.0061(13) 0.0092(12) 0.0168(13)
C41 0.0180(13) 0.0326(15) 0.0220(14) 0.0074(12) 0.0077(11) 0.0101(12)
C42 0.0181(13) 0.0275(14) 0.0184(13) 0.0097(11) 0.0045(10) 0.0132(11)
C43 0.0188(13) 0.0245(14) 0.0270(15) 0.0119(11) 0.0100(11) 0.0099(11)
C44 0.0269(15) 0.0280(15) 0.0277(16) 0.0049(12) 0.0068(13) 0.0108(13)
C45 0.0293(16) 0.0327(16) 0.0354(18) 0.0195(14) 0.0083(14) 0.0091(13)
C46 0.0295(15) 0.0249(14) 0.0277(15) 0.0132(12) 0.0124(12) 0.0127(12)
C47 0.0257(15) 0.0319(16) 0.0370(18) 0.0182(14) 0.0083(13) 0.0083(13)
C48 0.045(2) 0.0390(19) 0.047(2) 0.0282(17) 0.0135(17) 0.0216(17)
C49 0.0192(13) 0.0214(12) 0.0138(12) 0.0038(10) 0.0050(10) 0.0106(10)
C50 0.0231(14) 0.0229(13) 0.0172(13) 0.0059(10) 0.0076(11) 0.0120(11)
C51 0.0326(16) 0.0308(15) 0.0237(14) 0.0093(12) 0.0092(12) 0.0209(13)
C52 0.0287(16) 0.0457(19) 0.0279(16) 0.0135(14) 0.0112(13) 0.0264(15)
C53 0.0191(14) 0.0438(18) 0.0237(15) 0.0117(13) 0.0090(11) 0.0156(13)
C54 0.0188(13) 0.0262(14) 0.0167(13) 0.0047(10) 0.0050(10) 0.0084(11)
C55 0.0174(13) 0.0301(15) 0.0215(14) 0.0100(12) 0.0041(11) 0.0043(11)
C56 0.0258(16) 0.0437(19) 0.0229(15) 0.0113(14) 0.0082(13) 0.0022(14)
C57 0.0262(15) 0.0269(15) 0.0284(16) 0.0131(12) 0.0097(12) 0.0047(12)
C58 0.0258(14) 0.0189(13) 0.0226(14) 0.0081(11) 0.0069(11) 0.0096(11)
C59 0.0383(18) 0.0234(15) 0.0264(16) 0.0055(12) 0.0087(14) 0.0060(13)
C60 0.0305(16) 0.0267(15) 0.0263(15) 0.0094(12) 0.0108(13) 0.0092(13)
C61 0.0224(13) 0.0214(13) 0.0179(13) 0.0078(10) 0.0060(10) 0.0111(11)
C62 0.0237(15) 0.0359(17) 0.0338(17) 0.0115(14) 0.0141(13) 0.0134(13)
C63 0.0373(18) 0.0437(19) 0.0215(15) 0.0139(14) 0.0081(13) 0.0189(15)
C64 0.0427(19) 0.0261(15) 0.0312(17) 0.0090(13) 0.0207(15) 0.0153(14)

loop_
_atom_type_symbol
_atom_type_description
_atom_type_scat_dispersion_real
_atom_type_scat_dispersion_imag
_atom_type_scat_source
C C 0.0033 0.0016 'International Tables Vol C Tables 4.2.6.8 and 6.1.1.4'
H H 0.0000 0.0000 'International Tables Vol C Tables 4.2.6.8 and 6.1.1.4'
N N 0.0061 0.0033 'International Tables Vol C Tables 4.2.6.8 and 6.1.1.4'
Si Si 0.0817 0.0704 'International Tables Vol C Tables 4.2.6.8 and 6.1.1.4'

loop_
_geom_angle_atom_site_label_1
_geom_angle_atom_site_label_2
_geom_angle_atom_site_label_3
_geom_angle
_geom_angle_site_symmetry_1
_geom_angle_site_symmetry_3
_geom_angle_publ_flag
C32 Si1 C29 111.06(16) . . ?
C32 Si1 C31 110.0(2) . . ?
C29 Si1 C31 107.30(15) . . ?
C32 Si1 C30 111.2(2) . . ?
C29 Si1 C30 108.57(17) . . ?
C31 Si1 C30 108.58(18) . . ?
C64 Si2 C63 111.44(17) . . ?
C64 Si2 C62 108.32(16) . . ?
C63 Si2 C62 109.17(16) . . ?
C64 Si2 C61 111.70(14) . . ?
C63 Si2 C61 106.56(14) . . ?
C62 Si2 C61 109.61(14) . . ?
C1 N1 C17 127.0(2) . . ?
C1 N1 C2 119.2(2) . . ?
C17 N1 C2 113.8(2) . . ?
C1 N2 C5 118.7(2) . . ?
C1 N2 C4 125.8(2) . . ?
C5 N2 C4 115.0(2) . . ?
C1 N3 N4 115.7(2) . . ?
C29 N4 N3 112.8(2) . . ?
C33 N5 C49 120.5(2) . . ?
C33 N5 C34 122.1(8) . . ?
C49 N5 C34 116.2(8) . . ?
C33 N5 C34' 128.0(10) . . ?
C49 N5 C34' 111.1(10) . . ?
C33 N6 C37 123.3(2) . . ?
C33 N6 C36 118.4(3) . . ?
C37 N6 C36 117.8(3) . . ?
C33 N6 C36' 118.9(4) . . ?
C37 N6 C36' 109.1(4) . . ?
C33 N7 N8 115.1(2) . . ?
C61 N8 N7 113.5(2) . . ?
N3 C1 N1 128.9(2) . . ?
N3 C1 N2 114.6(2) . . ?
N1 C1 N2 116.5(2) . . ?
N1 C2 C3 109.3(2) . . ?
N1 C2 H2A 109.8 . . ?
C3 C2 H2A 109.8 . . ?
N1 C2 H2B 109.8 . . ?
C3 C2 H2B 109.8 . . ?
H2A C2 H2B 108.3 . . ?
C2 C3 C4 107.7(2) . . ?
C2 C3 H3A 110.2 . . ?
C4 C3 H3A 110.2 . . ?
C2 C3 H3B 110.2 . . ?
C4 C3 H3B 110.2 . . ?
H3A C3 H3B 108.5 . . ?
N2 C4 C3 110.8(2) . . ?
N2 C4 H4A 109.5 . . ?
C3 C4 H4A 109.5 . . ?
N2 C4 H4B 109.5 . . ?
C3 C4 H4B 109.5 . . ?
H4A C4 H4B 108.1 . . ?
C10 C5 C6 121.4(2) . . ?
C10 C5 N2 119.7(2) . . ?
C6 C5 N2 118.8(2) . . ?
C7 C6 C5 118.4(3) . . ?
C7 C6 C14 119.5(3) . . ?
C5 C6 C14 122.1(2) . . ?
C8 C7 C6 120.9(3) . . ?
C8 C7 H7 119.6 . . ?
C6 C7 H7 119.6 . . ?
C9 C8 C7 119.8(3) . . ?
C9 C8 H8 120.1 . . ?
C7 C8 H8 120.1 . . ?
C8 C9 C10 121.4(3) . . ?
C8 C9 H9 119.3 . . ?
C10 C9 H9 119.3 . . ?
C9 C10 C5 118.2(3) . . ?
C9 C10 C11 120.3(3) . . ?
C5 C10 C11 121.5(2) . . ?
C10 C11 C13 110.3(3) . . ?
C10 C11 C12 110.4(3) . . ?
C13 C11 C12 110.8(3) . . ?
C10 C11 H11 108.4 . . ?
C13 C11 H11 108.4 . . ?
C12 C11 H11 108.4 . . ?
C11 C12 H12A 109.5 . . ?
C11 C12 H12B 109.5 . . ?
H12A C12 H12B 109.5 . . ?
C11 C12 H12C 109.5 . . ?
H12A C12 H12C 109.5 . . ?
H12B C12 H12C 109.5 . . ?
C11 C13 H13A 109.5 . . ?
C11 C13 H13B 109.5 . . ?
H13A C13 H13B 109.5 . . ?
C11 C13 H13C 109.5 . . ?
H13A C13 H13C 109.5 . . ?
H13B C13 H13C 109.5 . . ?
C6 C14 C15 112.1(3) . . ?
C6 C14 C16 110.4(3) . . ?
C15 C14 C16 111.0(3) . . ?
C6 C14 H14 107.7 . . ?
C15 C14 H14 107.7 . . ?
C16 C14 H14 107.7 . . ?
C14 C15 H15A 109.5 . . ?
C14 C15 H15B 109.5 . . ?
H15A C15 H15B 109.5 . . ?
C14 C15 H15C 109.5 . . ?
H15A C15 H15C 109.5 . . ?
H15B C15 H15C 109.5 . . ?
C14 C16 H16A 109.5 . . ?
C14 C16 H16B 109.5 . . ?
H16A C16 H16B 109.5 . . ?
C14 C16 H16C 109.5 . . ?
H16A C16 H16C 109.5 . . ?
H16B C16 H16C 109.5 . . ?
C22 C17 C18 121.5(2) . . ?
C22 C17 N1 119.6(2) . . ?
C18 C17 N1 118.3(2) . . ?
C19 C18 C17 118.5(3) . . ?
C19 C18 C26 120.7(3) . . ?
C17 C18 C26 120.7(2) . . ?
C18 C19 C20 121.2(3) . . ?
C18 C19 H19 119.4 . . ?
C20 C19 H19 119.4 . . ?
C19 C20 C21 119.6(3) . . ?
C19 C20 H20 120.2 . . ?
C21 C20 H20 120.2 . . ?
C20 C21 C22 121.2(3) . . ?
C20 C21 H21 119.4 . . ?
C22 C21 H21 119.4 . . ?
C21 C22 C17 117.9(3) . . ?
C21 C22 C23 119.8(3) . . ?
C17 C22 C23 122.3(3) . . ?
C22 C23 C25 111.7(3) . . ?
C22 C23 C24 111.2(3) . . ?
C25 C23 C24 110.9(3) . . ?
C22 C23 H23 107.6 . . ?
C25 C23 H23 107.6 . . ?
C24 C23 H23 107.6 . . ?
C23 C24 H24A 109.5 . . ?
C23 C24 H24B 109.5 . . ?
H24A C24 H24B 109.5 . . ?
C23 C24 H24C 109.5 . . ?
H24A C24 H24C 109.5 . . ?
H24B C24 H24C 109.5 . . ?
C23 C25 H25A 109.5 . . ?
C23 C25 H25B 109.5 . . ?
H25A C25 H25B 109.5 . . ?
C23 C25 H25C 109.5 . . ?
H25A C25 H25C 109.5 . . ?
H25B C25 H25C 109.5 . . ?
C18 C26 C28 112.4(3) . . ?
C18 C26 C27 110.7(2) . . ?
C28 C26 C27 110.5(3) . . ?
C18 C26 H26 107.7 . . ?
C28 C26 H26 107.7 . . ?
C27 C26 H26 107.7 . . ?
C26 C27 H27A 109.5 . . ?
C26 C27 H27B 109.5 . . ?
H27A C27 H27B 109.5 . . ?
C26 C27 H27C 109.5 . . ?
H27A C27 H27C 109.5 . . ?
H27B C27 H27C 109.5 . . ?
C26 C28 H28A 109.5 . . ?
C26 C28 H28B 109.5 . . ?
H28A C28 H28B 109.5 . . ?
C26 C28 H28C 109.5 . . ?
H28A C28 H28C 109.5 . . ?
H28B C28 H28C 109.5 . . ?
N4 C29 Si1 122.8(2) . . ?
N4 C29 H29 118.6 . . ?
Si1 C29 H29 118.6 . . ?
Si1 C30 H30A 109.5 . . ?
Si1 C30 H30B 109.5 . . ?
H30A C30 H30B 109.5 . . ?
Si1 C30 H30C 109.5 . . ?
H30A C30 H30C 109.5 . . ?
H30B C30 H30C 109.5 . . ?
Si1 C31 H31A 109.5 . . ?
Si1 C31 H31B 109.5 . . ?
H31A C31 H31B 109.5 . . ?
Si1 C31 H31C 109.5 . . ?
H31A C31 H31C 109.5 . . ?
H31B C31 H31C 109.5 . . ?
Si1 C32 H32A 109.5 . . ?
Si1 C32 H32B 109.5 . . ?
H32A C32 H32B 109.5 . . ?
Si1 C32 H32C 109.5 . . ?
H32A C32 H32C 109.5 . . ?
H32B C32 H32C 109.5 . . ?
N7 C33 N6 128.9(2) . . ?
N7 C33 N5 115.2(2) . . ?
N6 C33 N5 115.9(2) . . ?
N5 C34 C35 113.9(14) . . ?
N5 C34 H34A 108.8 . . ?
C35 C34 H34A 108.8 . . ?
N5 C34 H34B 108.8 . . ?
C35 C34 H34B 108.8 . . ?
H34A C34 H34B 107.7 . . ?
C34 C35 C36 106.5(9) . . ?
C34 C35 H35A 110.4 . . ?
C36 C35 H35A 110.4 . . ?
C34 C35 H35B 110.4 . . ?
C36 C35 H35B 110.4 . . ?
H35A C35 H35B 108.6 . . ?
N6 C36 C35 106.6(4) . . ?
N6 C36 H36A 110.4 . . ?
C35 C36 H36A 110.4 . . ?
N6 C36 H36B 110.4 . . ?
C35 C36 H36B 110.4 . . ?
H36A C36 H36B 108.6 . . ?
N5 C34' C35' 106.7(17) . . ?
N5 C34' H34C 110.4 . . ?
C35' C34' H34C 110.4 . . ?
N5 C34' H34D 110.4 . . ?
C35' C34' H34D 110.4 . . ?
H34C C34' H34D 108.6 . . ?
C36' C35' C34' 106.5(13) . . ?
C36' C35' H35C 110.4 . . ?
C34' C35' H35C 110.4 . . ?
C36' C35' H35D 110.4 . . ?
C34' C35' H35D 110.4 . . ?
H35C C35' H35D 108.6 . . ?
C35' C36' N6 111.8(7) . . ?
C35' C36' H36C 109.3 . . ?
N6 C36' H36C 109.3 . . ?
C35' C36' H36D 109.3 . . ?
N6 C36' H36D 109.3 . . ?
H36C C36' H36D 107.9 . . ?
C38 C37 C42 122.0(2) . . ?
C38 C37 N6 117.6(2) . . ?
C42 C37 N6 120.2(2) . . ?
C39 C38 C37 117.8(3) . . ?
C39 C38 C46 120.7(3) . . ?
C37 C38 C46 121.4(2) . . ?
C40 C39 C38 121.1(3) . . ?
C40 C39 H39 119.5 . . ?
C38 C39 H39 119.5 . . ?
C41 C40 C39 120.2(3) . . ?
C41 C40 H40 119.9 . . ?
C39 C40 H40 119.9 . . ?
C40 C41 C42 121.2(3) . . ?
C40 C41 H41 119.4 . . ?
C42 C41 H41 119.4 . . ?
C41 C42 C37 117.7(3) . . ?
C41 C42 C43 119.0(3) . . ?
C37 C42 C43 123.3(2) . . ?
C42 C43 C45 111.8(3) . . ?
C42 C43 C44 110.6(2) . . ?
C45 C43 C44 110.6(3) . . ?
C42 C43 H43 107.9 . . ?
C45 C43 H43 107.9 . . ?
C44 C43 H43 107.9 . . ?
C43 C44 H44A 109.5 . . ?
C43 C44 H44B 109.5 . . ?
H44A C44 H44B 109.5 . . ?
C43 C44 H44C 109.5 . . ?
H44A C44 H44C 109.5 . . ?
H44B C44 H44C 109.5 . . ?
C43 C45 H45A 109.5 . . ?
C43 C45 H45B 109.5 . . ?
H45A C45 H45B 109.5 . . ?
C43 C45 H45C 109.5 . . ?
H45A C45 H45C 109.5 . . ?
H45B C45 H45C 109.5 . . ?
C38 C46 C47 111.0(2) . . ?
C38 C46 C48 113.6(3) . . ?
C47 C46 C48 110.1(3) . . ?
C38 C46 H46 107.3 . . ?
C47 C46 H46 107.3 . . ?
C48 C46 H46 107.3 . . ?
C46 C47 H47A 109.5 . . ?
C46 C47 H47B 109.5 . . ?
H47A C47 H47B 109.5 . . ?
C46 C47 H47C 109.5 . . ?
H47A C47 H47C 109.5 . . ?
H47B C47 H47C 109.5 . . ?
C46 C48 H48A 109.5 . . ?
C46 C48 H48B 109.5 . . ?
H48A C48 H48B 109.5 . . ?
C46 C48 H48C 109.5 . . ?
H48A C48 H48C 109.5 . . ?
H48B C48 H48C 109.5 . . ?
C54 C49 C50 122.1(3) . . ?
C54 C49 N5 117.9(2) . . ?
C50 C49 N5 119.7(2) . . ?
C51 C50 C49 117.8(3) . . ?
C51 C50 C58 119.7(3) . . ?
C49 C50 C58 122.4(2) . . ?
C52 C51 C50 120.9(3) . . ?
C52 C51 H51 119.6 . . ?
C50 C51 H51 119.6 . . ?
C51 C52 C53 120.5(3) . . ?
C51 C52 H52 119.7 . . ?
C53 C52 H52 119.7 . . ?
C52 C53 C54 120.8(3) . . ?
C52 C53 H53 119.6 . . ?
C54 C53 H53 119.6 . . ?
C53 C54 C49 117.8(3) . . ?
C53 C54 C55 121.0(3) . . ?
C49 C54 C55 121.2(3) . . ?
C57 C55 C54 110.1(2) . . ?
C57 C55 C56 109.4(3) . . ?
C54 C55 C56 114.0(3) . . ?
C57 C55 H55 107.7 . . ?
C54 C55 H55 107.7 . . ?
C56 C55 H55 107.7 . . ?
C55 C56 H56A 109.5 . . ?
C55 C56 H56B 109.5 . . ?
H56A C56 H56B 109.5 . . ?
C55 C56 H56C 109.5 . . ?
H56A C56 H56C 109.5 . . ?
H56B C56 H56C 109.5 . . ?
C55 C57 H57A 109.5 . . ?
C55 C57 H57B 109.5 . . ?
H57A C57 H57B 109.5 . . ?
C55 C57 H57C 109.5 . . ?
H57A C57 H57C 109.5 . . ?
H57B C57 H57C 109.5 . . ?
C50 C58 C60 111.0(2) . . ?
C50 C58 C59 111.9(2) . . ?
C60 C58 C59 109.8(2) . . ?
C50 C58 H58 108.0 . . ?
C60 C58 H58 108.0 . . ?
C59 C58 H58 108.0 . . ?
C58 C59 H59A 109.5 . . ?
C58 C59 H59B 109.5 . . ?
H59A C59 H59B 109.5 . . ?
C58 C59 H59C 109.5 . . ?
H59A C59 H59C 109.5 . . ?
H59B C59 H59C 109.5 . . ?
C58 C60 H60A 109.5 . . ?
C58 C60 H60B 109.5 . . ?
H60A C60 H60B 109.5 . . ?
C58 C60 H60C 109.5 . . ?
H60A C60 H60C 109.5 . . ?
H60B C60 H60C 109.5 . . ?
N8 C61 Si2 122.6(2) . . ?
N8 C61 H61 118.7 . . ?
Si2 C61 H61 118.7 . . ?
Si2 C62 H62A 109.5 . . ?
Si2 C62 H62B 109.5 . . ?
H62A C62 H62B 109.5 . . ?
Si2 C62 H62C 109.5 . . ?
H62A C62 H62C 109.5 . . ?
H62B C62 H62C 109.5 . . ?
Si2 C63 H63A 109.5 . . ?
Si2 C63 H63B 109.5 . . ?
H63A C63 H63B 109.5 . . ?
Si2 C63 H63C 109.5 . . ?
H63A C63 H63C 109.5 . . ?
H63B C63 H63C 109.5 . . ?
Si2 C64 H64A 109.5 . . ?
Si2 C64 H64B 109.5 . . ?
H64A C64 H64B 109.5 . . ?
Si2 C64 H64C 109.5 . . ?
H64A C64 H64C 109.5 . . ?
H64B C64 H64C 109.5 . . ?

loop_
_geom_bond_atom_site_label_1
_geom_bond_atom_site_label_2
_geom_bond_distance
_geom_bond_site_symmetry_2
_geom_bond_publ_flag
Si1 C32 1.848(4) . ?
Si1 C29 1.861(3) . ?
Si1 C31 1.870(4) . ?
Si1 C30 1.879(4) . ?
Si2 C64 1.856(3) . ?
Si2 C63 1.863(3) . ?
Si2 C62 1.869(3) . ?
Si2 C61 1.870(3) . ?
N1 C1 1.371(3) . ?
N1 C17 1.444(3) . ?
N1 C2 1.487(3) . ?
N2 C1 1.378(3) . ?
N2 C5 1.439(3) . ?
N2 C4 1.461(3) . ?
N3 C1 1.308(3) . ?
N3 N4 1.389(3) . ?
N4 C29 1.288(4) . ?
N5 C33 1.380(3) . ?
N5 C49 1.442(3) . ?
N5 C34 1.47(2) . ?
N5 C34' 1.47(3) . ?
N6 C33 1.365(3) . ?
N6 C37 1.439(3) . ?
N6 C36 1.448(6) . ?
N6 C36' 1.538(9) . ?
N7 C33 1.310(3) . ?
N7 N8 1.395(3) . ?
N8 C61 1.283(4) . ?
C2 C3 1.500(4) . ?
C2 H2A 0.9900 . ?
C2 H2B 0.9900 . ?
C3 C4 1.510(4) . ?
C3 H3A 0.9900 . ?
C3 H3B 0.9900 . ?
C4 H4A 0.9900 . ?
C4 H4B 0.9900 . ?
C5 C10 1.401(4) . ?
C5 C6 1.404(4) . ?
C6 C7 1.396(4) . ?
C6 C14 1.518(4) . ?
C7 C8 1.387(4) . ?
C7 H7 0.9500 . ?
C8 C9 1.381(4) . ?
C8 H8 0.9500 . ?
C9 C10 1.394(4) . ?
C9 H9 0.9500 . ?
C10 C11 1.520(4) . ?
C11 C13 1.531(5) . ?
C11 C12 1.539(5) . ?
C11 H11 1.0000 . ?
C12 H12A 0.9800 . ?
C12 H12B 0.9800 . ?
C12 H12C 0.9800 . ?
C13 H13A 0.9800 . ?
C13 H13B 0.9800 . ?
C13 H13C 0.9800 . ?
C14 C15 1.532(4) . ?
C14 C16 1.532(4) . ?
C14 H14 1.0000 . ?
C15 H15A 0.9800 . ?
C15 H15B 0.9800 . ?
C15 H15C 0.9800 . ?
C16 H16A 0.9800 . ?
C16 H16B 0.9800 . ?
C16 H16C 0.9800 . ?
C17 C22 1.397(4) . ?
C17 C18 1.410(4) . ?
C18 C19 1.380(4) . ?
C18 C26 1.521(4) . ?
C19 C20 1.386(4) . ?
C19 H19 0.9500 . ?
C20 C21 1.390(4) . ?
C20 H20 0.9500 . ?
C21 C22 1.395(4) . ?
C21 H21 0.9500 . ?
C22 C23 1.519(4) . ?
C23 C25 1.527(5) . ?
C23 C24 1.528(5) . ?
C23 H23 1.0000 . ?
C24 H24A 0.9800 . ?
C24 H24B 0.9800 . ?
C24 H24C 0.9800 . ?
C25 H25A 0.9800 . ?
C25 H25B 0.9800 . ?
C25 H25C 0.9800 . ?
C26 C28 1.525(5) . ?
C26 C27 1.536(4) . ?
C26 H26 1.0000 . ?
C27 H27A 0.9800 . ?
C27 H27B 0.9800 . ?
C27 H27C 0.9800 . ?
C28 H28A 0.9800 . ?
C28 H28B 0.9800 . ?
C28 H28C 0.9800 . ?
C29 H29 0.9500 . ?
C30 H30A 0.9800 . ?
C30 H30B 0.9800 . ?
C30 H30C 0.9800 . ?
C31 H31A 0.9800 . ?
C31 H31B 0.9800 . ?
C31 H31C 0.9800 . ?
C32 H32A 0.9800 . ?
C32 H32B 0.9800 . ?
C32 H32C 0.9800 . ?
C34 C35 1.494(19) . ?
C34 H34A 0.9900 . ?
C34 H34B 0.9900 . ?
C35 C36 1.504(7) . ?
C35 H35A 0.9900 . ?
C35 H35B 0.9900 . ?
C36 H36A 0.9900 . ?
C36 H36B 0.9900 . ?
C34' C35' 1.55(3) . ?
C34' H34C 0.9900 . ?
C34' H34D 0.9900 . ?
C35' C36' 1.518(12) . ?
C35' H35C 0.9900 . ?
C35' H35D 0.9900 . ?
C36' H36C 0.9900 . ?
C36' H36D 0.9900 . ?
C37 C38 1.407(4) . ?
C37 C42 1.408(4) . ?
C38 C39 1.398(4) . ?
C38 C46 1.524(4) . ?
C39 C40 1.386(5) . ?
C39 H39 0.9500 . ?
C40 C41 1.384(4) . ?
C40 H40 0.9500 . ?
C41 C42 1.398(4) . ?
C41 H41 0.9500 . ?
C42 C43 1.518(4) . ?
C43 C45 1.531(4) . ?
C43 C44 1.534(4) . ?
C43 H43 1.0000 . ?
C44 H44A 0.9800 . ?
C44 H44B 0.9800 . ?
C44 H44C 0.9800 . ?
C45 H45A 0.9800 . ?
C45 H45B 0.9800 . ?
C45 H45C 0.9800 . ?
C46 C47 1.525(5) . ?
C46 C48 1.529(4) . ?
C46 H46 1.0000 . ?
C47 H47A 0.9800 . ?
C47 H47B 0.9800 . ?
C47 H47C 0.9800 . ?
C48 H48A 0.9800 . ?
C48 H48B 0.9800 . ?
C48 H48C 0.9800 . ?
C49 C54 1.404(4) . ?
C49 C50 1.404(4) . ?
C50 C51 1.395(4) . ?
C50 C58 1.517(4) . ?
C51 C52 1.381(5) . ?
C51 H51 0.9500 . ?
C52 C53 1.388(5) . ?
C52 H52 0.9500 . ?
C53 C54 1.394(4) . ?
C53 H53 0.9500 . ?
C54 C55 1.523(4) . ?
C55 C57 1.518(4) . ?
C55 C56 1.525(4) . ?
C55 H55 1.0000 . ?
C56 H56A 0.9800 . ?
C56 H56B 0.9800 . ?
C56 H56C 0.9800 . ?
C57 H57A 0.9800 . ?
C57 H57B 0.9800 . ?
C57 H57C 0.9800 . ?
C58 C60 1.531(4) . ?
C58 C59 1.534(4) . ?
C58 H58 1.0000 . ?
C59 H59A 0.9800 . ?
C59 H59B 0.9800 . ?
C59 H59C 0.9800 . ?
C60 H60A 0.9800 . ?
C60 H60B 0.9800 . ?
C60 H60C 0.9800 . ?
C61 H61 0.9500 . ?
C62 H62A 0.9800 . ?
C62 H62B 0.9800 . ?
C62 H62C 0.9800 . ?
C63 H63A 0.9800 . ?
C63 H63B 0.9800 . ?
C63 H63C 0.9800 . ?
C64 H64A 0.9800 . ?
C64 H64B 0.9800 . ?
C64 H64C 0.9800 . ?

loop_
_geom_torsion_atom_site_label_1
_geom_torsion_atom_site_label_2
_geom_torsion_atom_site_label_3
_geom_torsion_atom_site_label_4
_geom_torsion
_geom_torsion_site_symmetry_1
_geom_torsion_site_symmetry_2
_geom_torsion_site_symmetry_3
_geom_torsion_site_symmetry_4
_geom_torsion_publ_flag
C1 N3 N4 C29 -168.7(2) . . . . ?
C33 N7 N8 C61 -166.2(2) . . . . ?
N4 N3 C1 N1 12.4(4) . . . . ?
N4 N3 C1 N2 -167.9(2) . . . . ?
C17 N1 C1 N3 4.6(5) . . . . ?
C2 N1 C1 N3 -177.6(3) . . . . ?
C17 N1 C1 N2 -175.1(2) . . . . ?
C2 N1 C1 N2 2.7(4) . . . . ?
C5 N2 C1 N3 24.6(3) . . . . ?
C4 N2 C1 N3 -163.6(3) . . . . ?
C5 N2 C1 N1 -155.6(2) . . . . ?
C4 N2 C1 N1 16.1(4) . . . . ?
C1 N1 C2 C3 -42.4(3) . . . . ?
C17 N1 C2 C3 135.7(2) . . . . ?
N1 C2 C3 C4 62.9(3) . . . . ?
C1 N2 C4 C3 7.2(4) . . . . ?
C5 N2 C4 C3 179.2(2) . . . . ?
C2 C3 C4 N2 -45.8(3) . . . . ?
C1 N2 C5 C10 -105.8(3) . . . . ?
C4 N2 C5 C10 81.6(3) . . . . ?
C1 N2 C5 C6 78.5(3) . . . . ?
C4 N2 C5 C6 -94.1(3) . . . . ?
C10 C5 C6 C7 0.5(4) . . . . ?
N2 C5 C6 C7 176.1(2) . . . . ?
C10 C5 C6 C14 177.6(3) . . . . ?
N2 C5 C6 C14 -6.8(4) . . . . ?
C5 C6 C7 C8 -0.7(4) . . . . ?
C14 C6 C7 C8 -177.9(3) . . . . ?
C6 C7 C8 C9 0.8(5) . . . . ?
C7 C8 C9 C10 -0.8(5) . . . . ?
C8 C9 C10 C5 0.6(4) . . . . ?
C8 C9 C10 C11 178.8(3) . . . . ?
C6 C5 C10 C9 -0.4(4) . . . . ?
N2 C5 C10 C9 -176.0(2) . . . . ?
C6 C5 C10 C11 -178.6(3) . . . . ?
N2 C5 C10 C11 5.8(4) . . . . ?
C9 C10 C11 C13 -57.2(4) . . . . ?
C5 C10 C11 C13 121.0(3) . . . . ?
C9 C10 C11 C12 65.6(4) . . . . ?
C5 C10 C11 C12 -116.3(3) . . . . ?
C7 C6 C14 C15 -56.2(4) . . . . ?
C5 C6 C14 C15 126.7(3) . . . . ?
C7 C6 C14 C16 68.1(3) . . . . ?
C5 C6 C14 C16 -109.0(3) . . . . ?
C1 N1 C17 C22 85.9(4) . . . . ?
C2 N1 C17 C22 -92.0(3) . . . . ?
C1 N1 C17 C18 -103.1(3) . . . . ?
C2 N1 C17 C18 79.0(3) . . . . ?
C22 C17 C18 C19 2.8(4) . . . . ?
N1 C17 C18 C19 -168.0(2) . . . . ?
C22 C17 C18 C26 -175.2(3) . . . . ?
N1 C17 C18 C26 13.9(4) . . . . ?
C17 C18 C19 C20 -1.3(4) . . . . ?
C26 C18 C19 C20 176.8(3) . . . . ?
C18 C19 C20 C21 -1.3(5) . . . . ?
C19 C20 C21 C22 2.5(5) . . . . ?
C20 C21 C22 C17 -1.0(4) . . . . ?
C20 C21 C22 C23 -179.9(3) . . . . ?
C18 C17 C22 C21 -1.7(4) . . . . ?
N1 C17 C22 C21 169.1(3) . . . . ?
C18 C17 C22 C23 177.2(3) . . . . ?
N1 C17 C22 C23 -12.0(4) . . . . ?
C21 C22 C23 C25 -68.6(4) . . . . ?
C17 C22 C23 C25 112.5(3) . . . . ?
C21 C22 C23 C24 55.9(4) . . . . ?
C17 C22 C23 C24 -123.0(3) . . . . ?
C19 C18 C26 C28 64.1(4) . . . . ?
C17 C18 C26 C28 -117.9(3) . . . . ?
C19 C18 C26 C27 -60.0(4) . . . . ?
C17 C18 C26 C27 118.0(3) . . . . ?
N3 N4 C29 Si1 -176.86(19) . . . . ?
C32 Si1 C29 N4 -15.2(3) . . . . ?
C31 Si1 C29 N4 -135.5(3) . . . . ?
C30 Si1 C29 N4 107.4(3) . . . . ?
N8 N7 C33 N6 12.2(4) . . . . ?
N8 N7 C33 N5 -166.7(2) . . . . ?
C37 N6 C33 N7 19.7(4) . . . . ?
C36 N6 C33 N7 -168.5(4) . . . . ?
C36' N6 C33 N7 163.8(5) . . . . ?
C37 N6 C33 N5 -161.4(2) . . . . ?
C36 N6 C33 N5 10.4(5) . . . . ?
C36' N6 C33 N5 -17.3(6) . . . . ?
C49 N5 C33 N7 8.7(4) . . . . ?
C34 N5 C33 N7 -158.8(11) . . . . ?
C34' N5 C33 N7 -163.0(14) . . . . ?
C49 N5 C33 N6 -170.3(2) . . . . ?
C34 N5 C33 N6 22.1(11) . . . . ?
C34' N5 C33 N6 17.9(14) . . . . ?
C33 N5 C34 C35 -6.4(19) . . . . ?
C49 N5 C34 C35 -174.5(9) . . . . ?
N5 C34 C35 C36 -37.2(16) . . . . ?
C33 N6 C36 C35 -55.0(5) . . . . ?
C37 N6 C36 C35 117.3(4) . . . . ?
C34 C35 C36 N6 65.7(10) . . . . ?
C33 N5 C34' C35' -38(2) . . . . ?
C49 N5 C34' C35' 149.8(11) . . . . ?
N5 C34' C35' C36' 54.7(18) . . . . ?
C34' C35' C36' N6 -58.9(13) . . . . ?
C33 N6 C36' C35' 40.9(9) . . . . ?
C37 N6 C36' C35' -170.4(6) . . . . ?
C33 N6 C37 C38 -120.9(3) . . . . ?
C36 N6 C37 C38 67.3(4) . . . . ?
C36' N6 C37 C38 92.1(5) . . . . ?
C33 N6 C37 C42 64.8(4) . . . . ?
C36 N6 C37 C42 -107.1(4) . . . . ?
C36' N6 C37 C42 -82.3(5) . . . . ?
C42 C37 C38 C39 -1.5(4) . . . . ?
N6 C37 C38 C39 -175.8(3) . . . . ?
C42 C37 C38 C46 -178.3(3) . . . . ?
N6 C37 C38 C46 7.4(4) . . . . ?
C37 C38 C39 C40 -1.1(4) . . . . ?
C46 C38 C39 C40 175.6(3) . . . . ?
C38 C39 C40 C41 1.7(5) . . . . ?
C39 C40 C41 C42 0.5(5) . . . . ?
C40 C41 C42 C37 -3.0(4) . . . . ?
C40 C41 C42 C43 177.4(3) . . . . ?
C38 C37 C42 C41 3.5(4) . . . . ?
N6 C37 C42 C41 177.7(2) . . . . ?
C38 C37 C42 C43 -176.8(3) . . . . ?
N6 C37 C42 C43 -2.7(4) . . . . ?
C41 C42 C43 C45 57.8(3) . . . . ?
C37 C42 C43 C45 -121.8(3) . . . . ?
C41 C42 C43 C44 -65.8(3) . . . . ?
C37 C42 C43 C44 114.6(3) . . . . ?
C39 C38 C46 C47 -84.4(3) . . . . ?
C37 C38 C46 C47 92.2(3) . . . . ?
C39 C38 C46 C48 40.4(4) . . . . ?
C37 C38 C46 C48 -143.0(3) . . . . ?
C33 N5 C49 C54 100.5(3) . . . . ?
C34 N5 C49 C54 -91.3(10) . . . . ?
C34' N5 C49 C54 -86.5(12) . . . . ?
C33 N5 C49 C50 -85.5(3) . . . . ?
C34 N5 C49 C50 82.7(10) . . . . ?
C34' N5 C49 C50 87.5(12) . . . . ?
C54 C49 C50 C51 1.4(4) . . . . ?
N5 C49 C50 C51 -172.4(2) . . . . ?
C54 C49 C50 C58 -176.5(3) . . . . ?
N5 C49 C50 C58 9.8(4) . . . . ?
C49 C50 C51 C52 0.7(4) . . . . ?
C58 C50 C51 C52 178.6(3) . . . . ?
C50 C51 C52 C53 -2.1(5) . . . . ?
C51 C52 C53 C54 1.5(5) . . . . ?
C52 C53 C54 C49 0.4(4) . . . . ?
C52 C53 C54 C55 -177.7(3) . . . . ?
C50 C49 C54 C53 -1.9(4) . . . . ?
N5 C49 C54 C53 171.9(2) . . . . ?
C50 C49 C54 C55 176.2(3) . . . . ?
N5 C49 C54 C55 -9.9(4) . . . . ?
C53 C54 C55 C57 97.2(3) . . . . ?
C49 C54 C55 C57 -80.9(3) . . . . ?
C53 C54 C55 C56 -26.2(4) . . . . ?
C49 C54 C55 C56 155.7(3) . . . . ?
C51 C50 C58 C60 -63.5(3) . . . . ?
C49 C50 C58 C60 114.3(3) . . . . ?
C51 C50 C58 C59 59.6(4) . . . . ?
C49 C50 C58 C59 -122.6(3) . . . . ?
N7 N8 C61 Si2 -179.53(19) . . . . ?
C64 Si2 C61 N8 38.2(3) . . . . ?
C63 Si2 C61 N8 160.1(3) . . . . ?
C62 Si2 C61 N8 -81.8(3) . . . . ?
